data_4082493
loop_
_publ_author_name
'Dixon, Lily S. H.'
'Hill, Anthony F.'
'Sinha, Arup'
'Ward, Jas S.'

_publ_section_title
;
 N-Heterocyclic Silyl Pincer Ligands
;
_journal_issue 3
_journal_name_full Organometallics
_journal_page_first 653
_journal_paper_doi 10.1021/om400792j
_journal_volume 33
_journal_year 2014
_chemical_compound_source 'Research School of Chemistry'
_chemical_formula_moiety 'C43 H44 N3 P2 Rh1 S2 Si1, 0.5(C6 H6)'
_chemical_formula_sum 'C46 H47 N3 P2 Rh S2 Si'
_chemical_formula_weight 898.97
_space_group_IT_number 14
_symmetry_cell_setting monoclinic
_symmetry_space_group_name_Hall '-P 2yn'
_symmetry_space_group_name_H-M 'P 1 21/n 1'
_atom_sites_solution_hydrogens difmap
_atom_sites_solution_primary direct
_cell_angle_alpha 90
_cell_angle_beta 93.1874(6)
_cell_angle_gamma 90
_cell_formula_units_Z 4
_cell_length_a 10.03770(10)
_cell_length_b 19.8396(2)
_cell_length_c 21.5427(2)
_cell_measurement_reflns_used 87220
_cell_measurement_temperature 200
_cell_measurement_theta_max 30
_cell_measurement_theta_min 3
_cell_volume 4283.46(7)
_computing_cell_refinement 'DENZO/SCALEPACK (Otwinowski & Minor, 1997)'
_computing_data_collection 'COLLECT (Nonius, 2001).'
_computing_data_reduction 'DENZO/SCALEPACK (Otwinowski & Minor, 1997)'
_computing_molecular_graphics 'Ortep-3 for windows (Farrugia, 1997)'
_computing_publication_material 'CRYSTALS (Betteridge et al., 2003)'
_computing_structure_refinement 'CRYSTALS (Betteridge et al., 2003)'
_computing_structure_solution 'SIR92 (Altomare et al., 1994)'
_diffrn_ambient_temperature 200
_diffrn_measured_fraction_theta_full 0.998
_diffrn_measured_fraction_theta_max 0.998
_diffrn_measurement_device Area
_diffrn_measurement_device_type 'Nonius KappaCCD'
_diffrn_measurement_method \w
_diffrn_radiation_monochromator graphite
_diffrn_radiation_type 'Mo K\a'
_diffrn_radiation_wavelength 0.71073
_diffrn_reflns_av_R_equivalents 0.041
_diffrn_reflns_limit_h_max 14
_diffrn_reflns_limit_h_min -13
_diffrn_reflns_limit_k_max 27
_diffrn_reflns_limit_k_min -27
_diffrn_reflns_limit_l_max 30
_diffrn_reflns_limit_l_min -30
_diffrn_reflns_number 96525
_diffrn_reflns_theta_full 30.034
_diffrn_reflns_theta_max 30.034
_diffrn_reflns_theta_min 2.793
_diffrn_standards_number 0
_exptl_absorpt_coefficient_mu 0.635
_exptl_absorpt_correction_T_max 0.875
_exptl_absorpt_correction_T_min 0.817
_exptl_absorpt_correction_type integration
_exptl_absorpt_process_details
;
Gaussian integration (Coppens, 1970)
;
_exptl_crystal_colour colourless
_exptl_crystal_density_diffrn 1.394
_exptl_crystal_density_method 'not measured'
_exptl_crystal_description block
_exptl_crystal_F_000 1860
_exptl_crystal_size_max 0.350
_exptl_crystal_size_mid 0.240
_exptl_crystal_size_min 0.230
_refine_diff_density_max 0.55
_refine_diff_density_min -0.65
_refine_ls_extinction_method None
_refine_ls_goodness_of_fit_ref 1.0017
_refine_ls_hydrogen_treatment constr
_refine_ls_matrix_type full
_refine_ls_number_parameters 496
_refine_ls_number_reflns 12498
_refine_ls_number_restraints 224
_refine_ls_R_factor_all 0.0375
_refine_ls_R_factor_gt 0.0293
_refine_ls_shift/su_max 0.0017795
_refine_ls_shift/su_mean 0.0000672
_refine_ls_structure_factor_coef Fsqd
_refine_ls_weighting_details
;
 Method= Modified Sheldrick 
 w=1/[\s^2^(F^2^) + ( 0.03P)^2^ + 2.88P] 
 ,where P=(max(Fo^2^,0) + 2Fc^2^)/3 
;
_refine_ls_weighting_scheme calc
_refine_ls_wR_factor_all 0.0733
_refine_ls_wR_factor_gt 0.0692
_refine_ls_wR_factor_ref 0.0733
_reflns_limit_h_max 14
_reflns_limit_h_min -14
_reflns_limit_k_max 27
_reflns_limit_k_min 0
_reflns_limit_l_max 30
_reflns_limit_l_min 0
_reflns_number_gt 10766
_reflns_number_total 12499
_reflns_threshold_expression I>2.0\s(I)
_oxford_diffrn_Wilson_B_factor 1.86
_oxford_diffrn_Wilson_scale 11.58
_oxford_refine_ls_r_factor_ref 0.0375
_oxford_refine_ls_scale 0.33021(15)
_oxford_reflns_number_all 12498
_oxford_reflns_threshold_expression_ref I>-10.0\s(I)
_cod_data_source_file om400792j_si_002.cif
_cod_data_source_block 1
_cod_depositor_comments
;
The following automatic conversions were performed:

'_symmetry_cell_setting' value 'Monoclinic' changed to 'monoclinic'
according to
/usr/data/users/saulius/automatic-downloads/current/ACS/lib/dictionaries/cif_core.dic
dictionary named 'cif_core.dic' version 2.4.2 from
2011-04-26.

'_atom_sites_solution_primary' value 'Direct' changed to
'direct' according to
/usr/data/users/saulius/automatic-downloads/current/ACS/lib/dictionaries/cif_core.dic
dictionary named 'cif_core.dic' version 2.4.2 from 2011-04-26.

Automatic conversion script
Id: cif_fix_values 2281 2013-09-26 08:29:07Z andrius 
;
_cod_original_sg_symbol_H-M 'P 1 21/n 1 '
_cod_original_formula_sum 'C46 H47 N3 P2 Rh1 S2 Si1'
_cod_database_code 4082493

loop_
_symmetry_equiv_pos_as_xyz
x,y,z
-x,-y,-z
-x+1/2,y+1/2,-z+1/2
x+1/2,-y+1/2,z+1/2

loop_
_atom_site_label
_atom_site_type_symbol
_atom_site_fract_x
_atom_site_fract_y
_atom_site_fract_z
_atom_site_U_iso_or_equiv
_atom_site_occupancy
_atom_site_adp_type
_atom_site_refinement_flags_posn
N1 N 0.09200(13) 0.17454(7) 0.75289(6) 0.0252 1.0000 Uani D
N2 N -0.04625(13) 0.14799(6) 0.65175(6) 0.0244 1.0000 Uani D
N3 N 0.16026(16) 0.49969(7) 0.59845(8) 0.0361 1.0000 Uani D
P1 P 0.13248(4) 0.31246(2) 0.761277(18) 0.0241 1.0000 Uani D
P2 P -0.08487(4) 0.26068(2) 0.579857(18) 0.0231 1.0000 Uani D
Rh1 Rh 0.032128(11) 0.308728(6) 0.663316(5) 0.0214 1.0000 Uani .
S1 S 0.20943(4) 0.36763(2) 0.612512(19) 0.0279 1.0000 Uani .
S2 S -0.03255(4) 0.42957(2) 0.65100(2) 0.0326 1.0000 Uani .
Si1 Si 0.09322(4) 0.19849(2) 0.673952(19) 0.0220 1.0000 Uani .
C1 C 0.12342(19) 0.22661(8) 0.79879(7) 0.0328 1.0000 Uani D
C2 C -0.14288(16) 0.17594(8) 0.60568(7) 0.0276 1.0000 Uani D
C3 C -0.01853(16) 0.13190(8) 0.76103(7) 0.0269 1.0000 Uani D
C4 C -0.05723(19) 0.10532(9) 0.81702(8) 0.0360 1.0000 Uani D
C5 C -0.1719(2) 0.06534(10) 0.81773(9) 0.0430 1.0000 Uani D
C6 C -0.24701(19) 0.05221(9) 0.76372(10) 0.0417 1.0000 Uani D
C7 C -0.20883(17) 0.07807(9) 0.70707(8) 0.0341 1.0000 Uani D
C8 C -0.09487(16) 0.11743(8) 0.70529(7) 0.0266 1.0000 Uani D
C31 C 0.24834(15) 0.16273(8) 0.64219(7) 0.0253 1.0000 Uani D
C32 C 0.32007(19) 0.19391(9) 0.59691(9) 0.0379 1.0000 Uani D
C33 C 0.43456(19) 0.16432(10) 0.57506(10) 0.0443 1.0000 Uani D
C34 C 0.47766(17) 0.10303(10) 0.59837(9) 0.0389 1.0000 Uani D
C35 C 0.40827(19) 0.07084(10) 0.64352(9) 0.0405 1.0000 Uani D
C36 C 0.29496(17) 0.10069(9) 0.66515(8) 0.0333 1.0000 Uani D
C111 C 0.30778(16) 0.33686(9) 0.76445(7) 0.0313 1.0000 Uani D
C112 C 0.33992(19) 0.40553(11) 0.76725(9) 0.0421 1.0000 Uani D
C113 C 0.4698(2) 0.42681(14) 0.76004(10) 0.0575 1.0000 Uani D
C114 C 0.5668(2) 0.38050(16) 0.74948(10) 0.0635 1.0000 Uani D
C115 C 0.5375(2) 0.31289(16) 0.74645(10) 0.0630 1.0000 Uani D
C116 C 0.40695(19) 0.29047(12) 0.75396(9) 0.0452 1.0000 Uani D
C121 C 0.06403(16) 0.36237(8) 0.82316(7) 0.0277 1.0000 Uani D
C122 C -0.06564(17) 0.38659(9) 0.81618(8) 0.0339 1.0000 Uani D
C123 C -0.12613(19) 0.41584(9) 0.86600(9) 0.0403 1.0000 Uani D
C124 C -0.0572(2) 0.42068(10) 0.92308(9) 0.0432 1.0000 Uani D
C125 C 0.0730(2) 0.39799(10) 0.93040(9) 0.0427 1.0000 Uani D
C126 C 0.13414(18) 0.36928(9) 0.88061(8) 0.0353 1.0000 Uani D
C211 C 0.00361(16) 0.24658(8) 0.50931(7) 0.0278 1.0000 Uani D
C212 C 0.05894(18) 0.30303(9) 0.48177(8) 0.0331 1.0000 Uani D
C213 C 0.1324(2) 0.29659(11) 0.42971(9) 0.0426 1.0000 Uani D
C214 C 0.1507(2) 0.23389(13) 0.40389(10) 0.0583 1.0000 Uani D
C215 C 0.0959(3) 0.17817(13) 0.43034(12) 0.0749 1.0000 Uani D
C216 C 0.0232(2) 0.18394(10) 0.48289(10) 0.0529 1.0000 Uani D
C221 C -0.24442(15) 0.29614(8) 0.55093(7) 0.0264 1.0000 Uani D
C222 C -0.29931(18) 0.28255(10) 0.49170(8) 0.0367 1.0000 Uani D
C223 C -0.4287(2) 0.30357(11) 0.47490(9) 0.0439 1.0000 Uani D
C224 C -0.50271(18) 0.33821(10) 0.51658(9) 0.0421 1.0000 Uani D
C225 C -0.44793(18) 0.35238(10) 0.57506(9) 0.0408 1.0000 Uani D
C226 C -0.31936(17) 0.33171(9) 0.59249(8) 0.0348 1.0000 Uani D
C301 C 0.11799(16) 0.44009(8) 0.61817(7) 0.0278 1.0000 Uani .
C302 C 0.2876(2) 0.50665(11) 0.56851(10) 0.0461 1.0000 Uani D
C303 C 0.2714(3) 0.49778(14) 0.49838(11) 0.0637 1.0000 Uani D
C304 C 0.0816(2) 0.56124(9) 0.60601(11) 0.0473 1.0000 Uani D
C305 C 0.1095(3) 0.59315(12) 0.66915(14) 0.0677 1.0000 Uani D
C401 C 0.0140(3) 0.01063(11) 0.56281(11) 0.0629 1.0000 Uani D
C402 C 0.1244(3) 0.00570(11) 0.52850(15) 0.0664 1.0000 Uani D
C403 C 0.1093(3) -0.00510(11) 0.46554(14) 0.0642 1.0000 Uani D
H1 H -0.0852 0.2817 0.6984 0.0391 1.0000 Uiso R
H11 H 0.0538 0.2287 0.8272 0.0398 1.0000 Uiso DR
H12 H 0.2069 0.2180 0.8233 0.0400 1.0000 Uiso DR
H21 H -0.2286 0.1843 0.6240 0.0327 1.0000 Uiso DR
H22 H -0.1567 0.1462 0.5700 0.0328 1.0000 Uiso DR
H41 H -0.0055 0.1143 0.8539 0.0424 1.0000 Uiso DR
H51 H -0.1969 0.0468 0.8556 0.0520 1.0000 Uiso DR
H61 H -0.3247 0.0257 0.7645 0.0499 1.0000 Uiso DR
H71 H -0.2603 0.0683 0.6701 0.0413 1.0000 Uiso DR
H321 H 0.2915 0.2355 0.5809 0.0466 1.0000 Uiso DR
H331 H 0.4828 0.1860 0.5442 0.0534 1.0000 Uiso DR
H341 H 0.5536 0.0830 0.5837 0.0469 1.0000 Uiso DR
H351 H 0.4370 0.0289 0.6604 0.0498 1.0000 Uiso DR
H361 H 0.2495 0.0794 0.6964 0.0403 1.0000 Uiso DR
H1121 H 0.2719 0.4379 0.7732 0.0502 1.0000 Uiso DR
H1131 H 0.4913 0.4731 0.7621 0.0693 1.0000 Uiso DR
H1141 H 0.6544 0.3956 0.7442 0.0767 1.0000 Uiso DR
H1151 H 0.6017 0.2810 0.7397 0.0754 1.0000 Uiso DR
H1161 H 0.3871 0.2446 0.7516 0.0525 1.0000 Uiso DR
H1221 H -0.1123 0.3830 0.7776 0.0406 1.0000 Uiso DR
H1231 H -0.2138 0.4313 0.8598 0.0475 1.0000 Uiso DR
H1241 H -0.0993 0.4384 0.9571 0.0525 1.0000 Uiso DR
H1251 H 0.1209 0.4021 0.9685 0.0516 1.0000 Uiso DR
H1261 H 0.2219 0.3542 0.8849 0.0419 1.0000 Uiso DR
H2121 H 0.0475 0.3453 0.4991 0.0400 1.0000 Uiso DR
H2131 H 0.1700 0.3349 0.4121 0.0517 1.0000 Uiso DR
H2141 H 0.2023 0.2292 0.3696 0.0703 1.0000 Uiso DR
H2151 H 0.1050 0.1357 0.4128 0.0902 1.0000 Uiso DR
H2161 H -0.0135 0.1456 0.5005 0.0643 1.0000 Uiso DR
H2221 H -0.2491 0.2585 0.4635 0.0442 1.0000 Uiso DR
H2231 H -0.4655 0.2928 0.4362 0.0533 1.0000 Uiso DR
H2241 H -0.5924 0.3509 0.5051 0.0511 1.0000 Uiso DR
H2251 H -0.4964 0.3761 0.6030 0.0495 1.0000 Uiso DR
H2261 H -0.2819 0.3416 0.6322 0.0417 1.0000 Uiso DR
H3021 H 0.3193 0.5517 0.5787 0.0551 1.0000 Uiso DR
H3022 H 0.3512 0.4737 0.5870 0.0549 1.0000 Uiso DR
H3031 H 0.2383 0.4529 0.4889 0.0940 1.0000 Uiso DR
H3032 H 0.2105 0.5305 0.4808 0.0941 1.0000 Uiso DR
H3033 H 0.3565 0.5037 0.4805 0.0952 1.0000 Uiso DR
H3041 H 0.1057 0.5919 0.5737 0.0573 1.0000 Uiso DR
H3042 H -0.0142 0.5496 0.6001 0.0556 1.0000 Uiso DR
H3051 H 0.0861 0.5619 0.7019 0.1020 1.0000 Uiso DR
H3052 H 0.2022 0.6036 0.6752 0.1012 1.0000 Uiso DR
H3053 H 0.0578 0.6339 0.6724 0.1018 1.0000 Uiso DR
H4011 H 0.0247 0.0175 0.6061 0.0769 1.0000 Uiso DR
H4021 H 0.2092 0.0101 0.5478 0.0808 1.0000 Uiso DR
H4031 H 0.1852 -0.0088 0.4420 0.0774 1.0000 Uiso DR

loop_
_atom_site_aniso_label
_atom_site_aniso_U_11
_atom_site_aniso_U_22
_atom_site_aniso_U_33
_atom_site_aniso_U_23
_atom_site_aniso_U_13
_atom_site_aniso_U_12
N1 0.0297(6) 0.0221(6) 0.0239(6) 0.0017(5) 0.0024(5) 0.0002(5)
N2 0.0260(6) 0.0227(6) 0.0245(6) 0.0030(5) 0.0024(5) -0.0007(5)
N3 0.0383(8) 0.0238(7) 0.0457(9) 0.0072(6) -0.0041(6) -0.0036(6)
P1 0.02488(18) 0.02328(18) 0.02418(18) -0.00110(14) 0.00149(14) 0.00041(14)
P2 0.02428(17) 0.02258(18) 0.02260(17) 0.00152(14) 0.00235(13) 0.00171(14)
Rh1 0.02165(6) 0.01953(6) 0.02312(6) 0.00077(4) 0.00285(4) 0.00154(4)
S1 0.02571(17) 0.02529(18) 0.03307(19) 0.00439(15) 0.00556(14) 0.00176(14)
S2 0.0310(2) 0.02407(18) 0.0432(2) 0.00046(16) 0.00591(17) 0.00623(15)
Si1 0.02353(19) 0.02037(18) 0.02221(18) 0.00133(14) 0.00290(14) 0.00159(14)
C1 0.0465(10) 0.0279(8) 0.0238(7) 0.0021(6) -0.0013(7) -0.0002(7)
C2 0.0283(7) 0.0274(7) 0.0269(7) 0.0029(6) -0.0001(6) -0.0034(6)
C3 0.0307(7) 0.0223(7) 0.0283(7) 0.0040(6) 0.0061(6) 0.0017(6)
C4 0.0450(10) 0.0350(9) 0.0284(8) 0.0068(7) 0.0061(7) 0.0005(7)
C5 0.0508(11) 0.0422(10) 0.0376(9) 0.0124(8) 0.0169(8) -0.0036(8)
C6 0.0375(9) 0.0388(10) 0.0499(11) 0.0113(8) 0.0124(8) -0.0075(8)
C7 0.0339(8) 0.0307(8) 0.0378(9) 0.0062(7) 0.0036(7) -0.0033(7)
C8 0.0286(7) 0.0235(7) 0.0281(7) 0.0047(6) 0.0050(6) 0.0023(6)
C31 0.0250(7) 0.0235(7) 0.0273(7) -0.0018(6) 0.0026(6) 0.0021(5)
C32 0.0409(9) 0.0296(8) 0.0446(10) 0.0066(7) 0.0162(8) 0.0073(7)
C33 0.0427(10) 0.0405(10) 0.0520(12) 0.0037(9) 0.0233(9) 0.0054(8)
C34 0.0291(8) 0.0462(11) 0.0422(10) -0.0035(8) 0.0079(7) 0.0112(7)
C35 0.0416(10) 0.0389(10) 0.0413(10) 0.0057(8) 0.0038(8) 0.0171(8)
C36 0.0349(8) 0.0312(8) 0.0343(8) 0.0057(7) 0.0061(7) 0.0081(7)
C111 0.0246(7) 0.0430(9) 0.0259(7) -0.0017(7) -0.0003(6) -0.0010(7)
C112 0.0359(9) 0.0472(11) 0.0435(10) -0.0051(8) 0.0044(8) -0.0106(8)
C113 0.0475(12) 0.0755(17) 0.0499(12) -0.0101(11) 0.0064(10) -0.0272(12)
C114 0.0340(10) 0.108(2) 0.0481(13) -0.0102(13) -0.0004(9) -0.0207(12)
C115 0.0324(10) 0.105(2) 0.0511(13) -0.0072(13) 0.0022(9) 0.0179(12)
C116 0.0346(9) 0.0599(13) 0.0408(10) -0.0054(9) -0.0015(8) 0.0113(9)
C121 0.0302(7) 0.0260(7) 0.0272(7) -0.0020(6) 0.0049(6) -0.0013(6)
C122 0.0327(8) 0.0355(9) 0.0339(8) -0.0019(7) 0.0050(7) 0.0003(7)
C123 0.0380(9) 0.0400(10) 0.0442(10) -0.0006(8) 0.0150(8) 0.0053(8)
C124 0.0556(12) 0.0399(10) 0.0360(9) -0.0052(8) 0.0191(8) 0.0005(9)
C125 0.0531(11) 0.0466(11) 0.0285(8) -0.0066(8) 0.0047(8) -0.0021(9)
C126 0.0379(9) 0.0381(9) 0.0299(8) -0.0031(7) 0.0018(7) 0.0018(7)
C211 0.0309(7) 0.0287(8) 0.0244(7) 0.0018(6) 0.0048(6) 0.0050(6)
C212 0.0406(9) 0.0310(8) 0.0282(8) 0.0031(6) 0.0053(7) 0.0006(7)
C213 0.0483(11) 0.0476(11) 0.0330(9) 0.0079(8) 0.0115(8) -0.0025(9)
C214 0.0719(15) 0.0592(14) 0.0470(12) -0.0007(10) 0.0324(11) 0.0085(12)
C215 0.115(2) 0.0422(13) 0.0730(17) -0.0126(12) 0.0569(17) 0.0070(14)
C216 0.0782(16) 0.0301(10) 0.0539(13) -0.0027(9) 0.0332(12) 0.0037(10)
C221 0.0255(7) 0.0269(7) 0.0269(7) 0.0044(6) 0.0016(6) 0.0015(6)
C222 0.0364(9) 0.0469(10) 0.0265(8) 0.0023(7) -0.0008(7) 0.0070(8)
C223 0.0383(10) 0.0621(13) 0.0304(9) 0.0083(8) -0.0068(7) 0.0061(9)
C224 0.0284(8) 0.0496(11) 0.0478(11) 0.0125(9) -0.0023(8) 0.0062(8)
C225 0.0288(8) 0.0466(11) 0.0472(11) -0.0016(8) 0.0054(7) 0.0079(8)
C226 0.0276(8) 0.0422(10) 0.0345(9) -0.0054(7) 0.0021(6) 0.0033(7)
C301 0.0305(8) 0.0238(7) 0.0285(7) 0.0021(6) -0.0036(6) -0.0006(6)
C302 0.0427(10) 0.0375(10) 0.0577(12) 0.0133(9) -0.0003(9) -0.0131(8)
C303 0.0680(16) 0.0679(16) 0.0561(14) 0.0199(12) 0.0113(12) -0.0115(13)
C304 0.0533(12) 0.0219(8) 0.0648(13) 0.0059(8) -0.0121(10) 0.0000(8)
C305 0.0689(16) 0.0401(12) 0.092(2) -0.0215(13) -0.0161(14) -0.0014(11)
C401 0.104(2) 0.0410(12) 0.0437(12) -0.0026(9) 0.0030(13) 0.0055(13)
C402 0.0519(14) 0.0498(14) 0.095(2) -0.0156(13) -0.0190(13) 0.0046(11)
C403 0.0655(16) 0.0393(12) 0.092(2) -0.0091(12) 0.0382(15) -0.0065(11)

loop_
_atom_type_symbol
_atom_type_scat_dispersion_real
_atom_type_scat_dispersion_imag
_atom_type_scat_Cromer_Mann_a1
_atom_type_scat_Cromer_Mann_b1
_atom_type_scat_Cromer_Mann_a2
_atom_type_scat_Cromer_Mann_b2
_atom_type_scat_Cromer_Mann_a3
_atom_type_scat_Cromer_Mann_b3
_atom_type_scat_Cromer_Mann_a4
_atom_type_scat_Cromer_Mann_b4
_atom_type_scat_Cromer_Mann_c
_atom_type_scat_source
C 0.0033 0.0016 2.3100 20.8439 1.0200 10.2075 1.5886 0.5687 0.8650 51.6512 0.2156 'International Tables Vol C 4.2.6.8 and 6.1.1.4'
H 0.0000 0.0000 0.4930 10.5109 0.3229 26.1257 0.1402 3.1424 0.0408 57.7998 0.0030 'International Tables Vol C 4.2.6.8 and 6.1.1.4'
N 0.0061 0.0033 12.2126 0.0057 3.1322 9.8933 2.0125 28.9975 1.1663 0.5826 -11.5290 'International Tables Vol C 4.2.6.8 and 6.1.1.4'
P 0.1023 0.0942 6.4345 1.9067 4.1791 27.1570 1.7800 0.5260 1.4908 68.1645 1.1149 'International Tables Vol C 4.2.6.8 and 6.1.1.4'
Rh -1.1178 0.9187 19.2957 0.7515 14.3501 8.2176 4.7343 25.8749 1.2892 98.6062 5.3280 'International Tables Vol C 4.2.6.8 and 6.1.1.4'
S 0.1246 0.1234 6.9053 1.4679 5.2034 22.2151 1.4379 0.2536 1.5863 56.1720 0.8669 'International Tables Vol C 4.2.6.8 and 6.1.1.4'
Si 0.0817 0.0704 6.2915 2.4386 3.0353 32.3337 1.9891 0.6785 1.5410 81.6937 1.1407 'International Tables Vol C 4.2.6.8 and 6.1.1.4'

loop_
_exptl_crystal_face_index_h
_exptl_crystal_face_index_k
_exptl_crystal_face_index_l
_exptl_crystal_face_perp_dist
0 2 4 0.130
0 -2 -4 0.100
0 3 -2 0.100
0 -3 2 0.140
6 -1 -6 0.147
-2 0 -1 0.146

loop_
_geom_angle_atom_site_label_1
_geom_angle_site_symmetry_1
_geom_angle_atom_site_label_2
_geom_angle_atom_site_label_3
_geom_angle_site_symmetry_3
_geom_angle
_geom_angle_publ_flag
Si1 . N1 C1 . 116.82(10) yes
Si1 . N1 C3 . 109.14(10) yes
C1 . N1 C3 . 118.91(13) yes
Si1 . N2 C2 . 117.12(10) yes
Si1 . N2 C8 . 109.07(10) yes
C2 . N2 C8 . 118.14(12) yes
C301 . N3 C302 . 121.53(16) yes
C301 . N3 C304 . 121.30(16) yes
C302 . N3 C304 . 117.17(16) yes
Rh1 . P1 C1 . 109.63(5) yes
Rh1 . P1 C111 . 114.69(5) yes
C1 . P1 C111 . 107.02(8) yes
Rh1 . P1 C121 . 121.79(6) yes
C1 . P1 C121 . 98.49(7) yes
C111 . P1 C121 . 103.32(8) yes
Rh1 . P2 C2 . 107.06(5) yes
Rh1 . P2 C211 . 117.64(5) yes
C2 . P2 C211 . 106.47(7) yes
Rh1 . P2 C221 . 120.47(5) yes
C2 . P2 C221 . 99.54(7) yes
C211 . P2 C221 . 103.48(7) yes
P2 . Rh1 P1 . 156.077(15) yes
P2 . Rh1 S1 . 101.624(14) yes
P1 . Rh1 S1 . 95.944(14) yes
P2 . Rh1 S2 . 101.347(15) yes
P1 . Rh1 S2 . 99.530(15) yes
S1 . Rh1 S2 . 71.567(14) yes
P2 . Rh1 Si1 . 78.678(15) yes
P1 . Rh1 Si1 . 80.574(15) yes
S1 . Rh1 Si1 . 107.812(14) yes
S2 . Rh1 Si1 . 179.375(15) yes
P2 . Rh1 H1 . 82.4 no
P1 . Rh1 H1 . 82.4 no
S1 . Rh1 H1 . 171.8 no
S2 . Rh1 H1 . 100.7 no
Si1 . Rh1 H1 . 79.9 no
Rh1 . S1 C301 . 87.88(6) yes
Rh1 . S2 C301 . 86.04(5) yes
N1 . Si1 N2 . 93.46(6) yes
N1 . Si1 Rh1 . 109.79(5) yes
N2 . Si1 Rh1 . 108.20(5) yes
N1 . Si1 C31 . 107.45(7) yes
N2 . Si1 C31 . 110.40(7) yes
Rh1 . Si1 C31 . 123.41(5) yes
P1 . C1 N1 . 111.33(11) yes
P1 . C1 H11 . 106.9 no
N1 . C1 H11 . 109.1 no
P1 . C1 H12 . 109.1 no
N1 . C1 H12 . 113.0 no
H11 . C1 H12 . 107.2 no
P2 . C2 N2 . 109.72(10) yes
P2 . C2 H21 . 105.2 no
N2 . C2 H21 . 110.9 no
P2 . C2 H22 . 110.1 no
N2 . C2 H22 . 111.5 no
H21 . C2 H22 . 109.3 no
N1 . C3 C4 . 126.38(15) yes
N1 . C3 C8 . 114.02(13) yes
C4 . C3 C8 . 119.59(15) yes
C3 . C4 C5 . 119.61(17) yes
C3 . C4 H41 . 119.5 no
C5 . C4 H41 . 120.9 no
C4 . C5 C6 . 120.70(16) yes
C4 . C5 H51 . 119.4 no
C6 . C5 H51 . 119.9 no
C5 . C6 C7 . 120.36(17) yes
C5 . C6 H61 . 120.5 no
C7 . C6 H61 . 119.2 no
C6 . C7 C8 . 119.83(17) yes
C6 . C7 H71 . 119.8 no
C8 . C7 H71 . 120.4 no
C3 . C8 N2 . 114.17(13) yes
C3 . C8 C7 . 119.89(14) yes
N2 . C8 C7 . 125.91(15) yes
Si1 . C31 C32 . 124.13(12) yes
Si1 . C31 C36 . 118.21(12) yes
C32 . C31 C36 . 117.66(15) yes
C31 . C32 C33 . 121.22(17) yes
C31 . C32 H321 . 119.5 no
C33 . C32 H321 . 119.3 no
C32 . C33 C34 . 119.78(17) yes
C32 . C33 H331 . 120.6 no
C34 . C33 H331 . 119.6 no
C33 . C34 C35 . 120.26(16) yes
C33 . C34 H341 . 120.0 no
C35 . C34 H341 . 119.7 no
C34 . C35 C36 . 119.59(17) yes
C34 . C35 H351 . 121.4 no
C36 . C35 H351 . 119.0 no
C31 . C36 C35 . 121.49(16) yes
C31 . C36 H361 . 119.1 no
C35 . C36 H361 . 119.4 no
P1 . C111 C112 . 118.65(14) yes
P1 . C111 C116 . 121.28(15) yes
C112 . C111 C116 . 119.22(18) yes
C111 . C112 C113 . 120.4(2) yes
C111 . C112 H1121 . 119.8 no
C113 . C112 H1121 . 119.7 no
C112 . C113 C114 . 119.8(2) yes
C112 . C113 H1131 . 120.3 no
C114 . C113 H1131 . 120.0 no
C113 . C114 C115 . 120.8(2) yes
C113 . C114 H1141 . 119.0 no
C115 . C114 H1141 . 120.2 no
C114 . C115 C116 . 120.2(2) yes
C114 . C115 H1151 . 121.9 no
C116 . C115 H1151 . 117.9 no
C115 . C116 C111 . 119.6(2) yes
C115 . C116 H1161 . 120.1 no
C111 . C116 H1161 . 120.3 no
P1 . C121 C122 . 119.84(13) yes
P1 . C121 C126 . 120.60(13) yes
C122 . C121 C126 . 119.05(15) yes
C121 . C122 C123 . 120.57(17) yes
C121 . C122 H1221 . 119.4 no
C123 . C122 H1221 . 120.0 no
C122 . C123 C124 . 119.90(18) yes
C122 . C123 H1231 . 118.4 no
C124 . C123 H1231 . 121.7 no
C123 . C124 C125 . 120.16(17) yes
C123 . C124 H1241 . 120.0 no
C125 . C124 H1241 . 119.9 no
C124 . C125 C126 . 120.08(18) yes
C124 . C125 H1251 . 120.7 no
C126 . C125 H1251 . 119.3 no
C121 . C126 C125 . 120.19(17) yes
C121 . C126 H1261 . 119.0 no
C125 . C126 H1261 . 120.8 no
P2 . C211 C212 . 117.03(12) yes
P2 . C211 C216 . 124.51(14) yes
C212 . C211 C216 . 118.42(16) yes
C211 . C212 C213 . 120.88(17) yes
C211 . C212 H2121 . 119.6 no
C213 . C212 H2121 . 119.5 no
C212 . C213 C214 . 119.97(18) yes
C212 . C213 H2131 . 119.9 no
C214 . C213 H2131 . 120.1 no
C213 . C214 C215 . 119.57(19) yes
C213 . C214 H2141 . 120.2 no
C215 . C214 H2141 . 120.2 no
C214 . C215 C216 . 121.0(2) yes
C214 . C215 H2151 . 120.7 no
C216 . C215 H2151 . 118.3 no
C211 . C216 C215 . 120.2(2) yes
C211 . C216 H2161 . 119.7 no
C215 . C216 H2161 . 120.1 no
P2 . C221 C222 . 122.31(13) yes
P2 . C221 C226 . 118.06(12) yes
C222 . C221 C226 . 119.23(15) yes
C221 . C222 C223 . 119.84(17) yes
C221 . C222 H2221 . 119.6 no
C223 . C222 H2221 . 120.6 no
C222 . C223 C224 . 120.51(18) yes
C222 . C223 H2231 . 119.2 no
C224 . C223 H2231 . 120.2 no
C223 . C224 C225 . 119.72(17) yes
C223 . C224 H2241 . 119.7 no
C225 . C224 H2241 . 120.5 no
C224 . C225 C226 . 120.43(18) yes
C224 . C225 H2251 . 120.2 no
C226 . C225 H2251 . 119.3 no
C221 . C226 C225 . 120.25(17) yes
C221 . C226 H2261 . 119.3 no
C225 . C226 H2261 . 120.4 no
S2 . C301 S1 . 114.48(9) yes
S2 . C301 N3 . 122.83(13) yes
S1 . C301 N3 . 122.69(13) yes
N3 . C302 C303 . 112.17(18) yes
N3 . C302 H3021 . 105.6 no
C303 . C302 H3021 . 110.3 no
N3 . C302 H3022 . 108.7 no
C303 . C302 H3022 . 110.9 no
H3021 . C302 H3022 . 108.9 no
C302 . C303 H3031 . 109.4 no
C302 . C303 H3032 . 110.3 no
H3031 . C303 H3032 . 109.7 no
C302 . C303 H3033 . 109.6 no
H3031 . C303 H3033 . 109.2 no
H3032 . C303 H3033 . 108.7 no
N3 . C304 C305 . 111.98(18) yes
N3 . C304 H3041 . 106.7 no
C305 . C304 H3041 . 110.0 no
N3 . C304 H3042 . 108.4 no
C305 . C304 H3042 . 110.1 no
H3041 . C304 H3042 . 109.6 no
C304 . C305 H3051 . 110.1 no
C304 . C305 H3052 . 110.1 no
H3051 . C305 H3052 . 108.1 no
C304 . C305 H3053 . 110.0 no
H3051 . C305 H3053 . 109.1 no
H3052 . C305 H3053 . 109.4 no
C403 2_556 C401 C402 . 119.8(2) yes
C403 2_556 C401 H4011 . 120.6 no
C402 . C401 H4011 . 119.5 no
C401 . C402 C403 . 119.7(2) yes
C401 . C402 H4021 . 120.0 no
C403 . C402 H4021 . 120.3 no
C402 . C403 C401 2_556 120.5(2) yes
C402 . C403 H4031 . 119.7 no
C401 2_556 C403 H4031 . 119.8 no

loop_
_geom_bond_atom_site_label_1
_geom_bond_atom_site_label_2
_geom_bond_site_symmetry_2
_geom_bond_distance
_geom_bond_publ_flag
N1 Si1 . 1.7664(13) yes
N1 C1 . 1.453(2) yes
N1 C3 . 1.414(2) yes
N2 Si1 . 1.7658(13) yes
N2 C2 . 1.458(2) yes
N2 C8 . 1.4136(19) yes
N3 C301 . 1.334(2) yes
N3 C302 . 1.470(3) yes
N3 C304 . 1.468(2) yes
P1 Rh1 . 2.2885(4) yes
P1 C1 . 1.8896(17) yes
P1 C111 . 1.8226(17) yes
P1 C121 . 1.8252(16) yes
P2 Rh1 . 2.2991(4) yes
P2 C2 . 1.8738(16) yes
P2 C211 . 1.8239(16) yes
P2 C221 . 1.8267(16) yes
Rh1 S1 . 2.4387(4) yes
Rh1 S2 . 2.4940(4) yes
Rh1 Si1 . 2.2796(4) yes
Rh1 H1 . 1.532 no
S1 C301 . 1.7137(16) yes
S2 C301 . 1.7164(17) yes
Si1 C31 . 1.8746(15) yes
C1 H11 . 0.956 no
C1 H12 . 0.980 no
C2 H21 . 0.980 no
C2 H22 . 0.973 no
C3 C4 . 1.391(2) yes
C3 C8 . 1.418(2) yes
C4 C5 . 1.399(3) yes
C4 H41 . 0.942 no
C5 C6 . 1.376(3) yes
C5 H51 . 0.940 no
C6 C7 . 1.397(2) yes
C6 H61 . 0.942 no
C7 C8 . 1.387(2) yes
C7 H71 . 0.945 no
C31 C32 . 1.389(2) yes
C31 C36 . 1.397(2) yes
C32 C33 . 1.395(2) yes
C32 H321 . 0.932 no
C33 C34 . 1.376(3) yes
C33 H331 . 0.947 no
C34 C35 . 1.384(3) yes
C34 H341 . 0.930 no
C35 C36 . 1.386(2) yes
C35 H351 . 0.946 no
C36 H361 . 0.935 no
C111 C112 . 1.401(3) yes
C111 C116 . 1.383(3) yes
C112 C113 . 1.388(3) yes
C112 H1121 . 0.952 no
C113 C114 . 1.367(4) yes
C113 H1131 . 0.944 no
C114 C115 . 1.374(4) yes
C114 H1141 . 0.942 no
C115 C116 . 1.402(3) yes
C115 H1151 . 0.920 no
C116 H1161 . 0.932 no
C121 C122 . 1.388(2) yes
C121 C126 . 1.396(2) yes
C122 C123 . 1.389(2) yes
C122 H1221 . 0.934 no
C123 C124 . 1.380(3) yes
C123 H1231 . 0.935 no
C124 C125 . 1.384(3) yes
C124 H1241 . 0.935 no
C125 C126 . 1.387(2) yes
C125 H1251 . 0.931 no
C126 H1261 . 0.930 no
C211 C212 . 1.397(2) yes
C211 C216 . 1.385(2) yes
C212 C213 . 1.382(2) yes
C212 H2121 . 0.927 no
C213 C214 . 1.379(3) yes
C213 H2131 . 0.938 no
C214 C215 . 1.373(4) yes
C214 H2141 . 0.930 no
C215 C216 . 1.385(3) yes
C215 H2151 . 0.930 no
C216 H2161 . 0.935 no
C221 C222 . 1.388(2) yes
C221 C226 . 1.393(2) yes
C222 C223 . 1.393(3) yes
C222 H2221 . 0.941 no
C223 C224 . 1.380(3) yes
C223 H2231 . 0.917 no
C224 C225 . 1.375(3) yes
C224 H2241 . 0.954 no
C225 C226 . 1.386(2) yes
C225 H2251 . 0.924 no
C226 H2261 . 0.935 no
C302 C303 . 1.521(3) yes
C302 H3021 . 0.970 no
C302 H3022 . 0.982 no
C303 H3031 . 0.968 no
C303 H3032 . 0.955 no
C303 H3033 . 0.963 no
C304 C305 . 1.512(3) yes
C304 H3041 . 0.965 no
C304 H3042 . 0.991 no
C305 H3051 . 0.977 no
C305 H3052 . 0.955 no
C305 H3053 . 0.964 no
C401 C403 2_556 1.353(4) yes
C401 C402 . 1.370(4) yes
C401 H4011 . 0.943 no
C402 C403 . 1.373(4) yes
C402 H4021 . 0.931 no
C403 H4031 . 0.942 no
